data_4025336
loop_
_publ_author_name
'Marina Martjuga'
'Dmitry Shabashov'
'Sergey Belyakov'
'Edvards Liepinsh'
'Edgars Suna'

_publ_section_title
;
 Asymmetric Synthesis of 1,3-Diamines by Diastereoselective Reduction of
 Enantiopure N-tert-Butanesulfinylketimines: Unusual Directing Effects of
 the ortho-Substituent
;
_journal_name_full 'Journal of Organic Chemistry'
_journal_page_first 2357
_journal_page_last 2368
_journal_paper_doi 10.1021/jo100173f
_journal_volume 75
_journal_year 2010
_chemical_compound_source 'Local laboratory'
_chemical_formula_moiety 'C17 H19 Cl N2 O S '
_chemical_formula_sum 'C17 H19 Cl N2 O S'
_chemical_formula_weight 334.869
_chemical_name_systematic
;
 ?
;
_space_group_IT_number 19
_symmetry_cell_setting orthorhombic
_symmetry_space_group_name_Hall 'P 2ac 2ab'
_symmetry_space_group_name_H-M 'P 21 21 21'
_atom_sites_solution_primary direct
_atom_sites_solution_secondary difmap
_audit_creation_method maXus
_cell_angle_alpha 90.00
_cell_angle_beta 90.00
_cell_angle_gamma 90.00
_cell_formula_units_Z 4
_cell_length_a 9.1213(2)
_cell_length_b 9.5780(2)
_cell_length_c 20.1152(6)
_cell_measurement_reflns_used 13074
_cell_measurement_temperature 173
_cell_measurement_theta_max 30.034
_cell_measurement_theta_min 0.998
_cell_volume 1757.34(7)
_computing_cell_refinement 'HKL Scalepack (Otwinowski & Minor 1997)'
_computing_data_collection KappaCCD
_computing_data_reduction 'Denzo and Scalepak (Otwinowski & Minor, 1997)'
_computing_structure_refinement 'SHELXL-97 (Sheldrick, 1997)'
_computing_structure_solution 'SIR92 (Altomare et al., 1994)'
_diffrn_ambient_temperature 173(2)
_diffrn_measured_fraction_theta_full 0.991
_diffrn_measured_fraction_theta_max 0.991
_diffrn_measurement_device KappaCCD
_diffrn_measurement_method CCD
_diffrn_orient_matrix_type X=UH
_diffrn_orient_matrix_UB_11 -0.00524
_diffrn_orient_matrix_UB_12 0.04471
_diffrn_orient_matrix_UB_13 0.09996
_diffrn_orient_matrix_UB_21 0.05613
_diffrn_orient_matrix_UB_22 -0.07923
_diffrn_orient_matrix_UB_23 0.03838
_diffrn_orient_matrix_UB_31 0.04185
_diffrn_orient_matrix_UB_32 0.02524
_diffrn_orient_matrix_UB_33 -0.00910
_diffrn_radiation_source 'fine-focus sealed tube'
_diffrn_radiation_type ' MoK\a'
_diffrn_radiation_wavelength_id all
_diffrn_reflns_av_R_equivalents 0.024
_diffrn_reflns_limit_h_max 12
_diffrn_reflns_limit_h_min -12
_diffrn_reflns_limit_k_max 13
_diffrn_reflns_limit_k_min -13
_diffrn_reflns_limit_l_max 28
_diffrn_reflns_limit_l_min -28
_diffrn_reflns_number 4999
_diffrn_reflns_theta_full 30.04
_diffrn_reflns_theta_max 30.04
_diffrn_reflns_theta_min 1.01
_exptl_absorpt_coefficient_mu 0.339
_exptl_absorpt_correction_type none
_exptl_crystal_colour Yellow
_exptl_crystal_density_diffrn 1.266
_exptl_crystal_density_method 'not measured'
_exptl_crystal_description 'Plate (0.06x0.23x0.27 mm)'
_exptl_crystal_F_000 704
_exptl_crystal_size_max 0.27
_exptl_crystal_size_mid 0.23
_exptl_crystal_size_min 0.06
_refine_diff_density_max 0.611
_refine_diff_density_min -0.783
_refine_diff_density_rms 0.221
_refine_ls_abs_structure_details 'Flack H D (1983), Acta Cryst. A39, 876-881'
_refine_ls_abs_structure_Flack 0.01(10)
_refine_ls_extinction_method none
_refine_ls_goodness_of_fit_ref 1.086
_refine_ls_hydrogen_treatment constr
_refine_ls_matrix_type full
_refine_ls_number_parameters 199
_refine_ls_number_reflns 4973
_refine_ls_number_restraints 0
_refine_ls_restrained_S_all 1.086
_refine_ls_R_factor_all 0.0912
_refine_ls_R_factor_gt 0.0566
_refine_ls_shift/su_max 0.006
_refine_ls_shift/su_mean 0.001
_refine_ls_structure_factor_coef Fsqd
_refine_ls_weighting_details 'calc w=1/[\s^2^(Fo^2^)+(0.1197P)^2^+0.0000P] where P=(Fo^2^+2Fc^2^)/3'
_refine_ls_weighting_scheme calc
_refine_ls_wR_factor_gt 0.1507
_refine_ls_wR_factor_ref 0.1896
_reflns_number_gt 3742
_reflns_number_total 4973
_reflns_threshold_expression >2sigma(I)
_cod_data_source_file jo100173f_si_007.cif
_cod_data_source_block global
_cod_depositor_comments
;
The following automatic conversions were performed:

'_symmetry_cell_setting' value 'Orthorhombic' changed to
'orthorhombic' according to the built-in table from CIF Core
dictionary named 'cif_core.dic' version 2.4.1 from 2010-06-29.

Automatic conversion script
Id: cif_fix_values 1646 2011-03-28 12:23:43Z adriana 
;
_cod_original_sg_symbol_H-M 'P 21 21 21 '
_cod_original_formula_sum 'C17 H19 Cl N2 O S '
_cod_database_code 4025336
_cod_database_fobs_code 4025336

loop_
_symmetry_equiv_pos_as_xyz
+X,+Y,+Z
'-X+ 1/2,-Y,+Z+ 1/2'
'+X+ 1/2,-Y+ 1/2,-Z'
'-X,+Y+ 1/2,-Z+ 1/2'

loop_
_atom_site_label
_atom_site_type_symbol
_atom_site_fract_x
_atom_site_fract_y
_atom_site_fract_z
_atom_site_U_iso_or_equiv
_atom_site_adp_type
_atom_site_occupancy
_atom_site_symmetry_multiplicity
_atom_site_calc_flag
_atom_site_refinement_flags
_atom_site_disorder_assembly
_atom_site_disorder_group
S9 S 0.69529(8) 1.24094(8) -0.15001(4) 0.03163(19) Uani 1 1 d . . .
Cl5 Cl 0.84853(11) 0.59398(10) 0.07059(6) 0.0553(3) Uani 1 1 d . . .
O10 O 0.8288(2) 1.3296(3) -0.14965(12) 0.0394(5) Uani 1 1 d . . .
C7 C 0.7317(3) 1.0367(3) -0.06740(15) 0.0279(6) Uani 1 1 d . . .
N8 N 0.6838(3) 1.1650(3) -0.07318(13) 0.0329(5) Uani 1 1 d . . .
N2 N 0.5493(3) 1.1366(3) 0.04425(15) 0.0415(7) Uani 1 1 d . . .
C1 C 0.7123(3) 0.9618(3) -0.00484(14) 0.0294(6) Uani 1 1 d . . .
C6 C 0.7830(3) 0.8320(3) 0.00448(16) 0.0331(6) Uani 1 1 d . . .
C20 C 0.9331(4) 1.0119(3) -0.15198(18) 0.0387(7) Uani 1 1 d . . .
C15 C 0.8028(3) 0.9614(3) -0.12425(15) 0.0304(6) Uani 1 1 d . . .
C2 C 0.6182(3) 1.0125(3) 0.04713(16) 0.0328(6) Uani 1 1 d . . .
C16 C 0.7347(4) 0.8449(4) -0.15202(17) 0.0392(7) Uani 1 1 d . . .
C3 C 0.5995(4) 0.9286(4) 0.10373(17) 0.0421(8) Uani 1 1 d . . .
C5 C 0.7618(3) 0.7549(4) 0.06043(17) 0.0362(7) Uani 1 1 d . . .
C18 C 0.9200(5) 0.8326(4) -0.23642(19) 0.0498(9) Uani 1 1 d . . .
C4 C 0.6703(4) 0.8027(4) 0.11070(18) 0.0429(8) Uani 1 1 d . . .
C19 C 0.9900(4) 0.9468(4) -0.2090(2) 0.0482(9) Uani 1 1 d . . .
C11 C 0.5419(4) 1.3630(4) -0.1399(2) 0.0467(9) Uani 1 1 d . . .
C13 C 0.5724(6) 1.4650(4) -0.0848(3) 0.0680(13) Uani 1 1 d . . .
C12 C 0.4037(4) 1.2756(5) -0.1285(2) 0.0603(11) Uani 1 1 d . . .
C14 C 0.5334(5) 1.4373(5) -0.2073(3) 0.0652(13) Uani 1 1 d . . .
C17 C 0.7924(4) 0.7823(4) -0.2080(2) 0.0493(9) Uani 1 1 d . . .
H2A H 0.4750 1.1618 0.0759 0.050 Uiso 1 1 d R . .
H2B H 0.5601 1.1993 0.0081 0.050 Uiso 1 1 d R . .
H6 H 0.8476 0.7971 -0.0294 0.040 Uiso 1 1 d R . .
H20 H 0.9740 1.0963 -0.1329 0.046 Uiso 1 1 d R . .
H16 H 0.6477 0.8078 -0.1318 0.047 Uiso 1 1 d R . .
H3 H 0.5387 0.9567 0.1409 0.051 Uiso 1 1 d R . .
H18 H 0.9607 0.7889 -0.2752 0.060 Uiso 1 1 d R . .
H4 H 0.6562 0.7483 0.1503 0.051 Uiso 1 1 d R . .
H19 H 1.0775 0.9822 -0.2295 0.058 Uiso 1 1 d R . .
H13A H 0.4907 1.5275 -0.0803 0.082 Uiso 1 1 d R . .
H13B H 0.6589 1.5173 -0.0955 0.082 Uiso 1 1 d R . .
H13C H 0.5872 1.4160 -0.0437 0.082 Uiso 1 1 d R . .
H12A H 0.3214 1.3369 -0.1227 0.072 Uiso 1 1 d R . .
H12B H 0.4153 1.2189 -0.0895 0.072 Uiso 1 1 d R . .
H12C H 0.3872 1.2166 -0.1664 0.072 Uiso 1 1 d R . .
H14A H 0.4556 1.5047 -0.2074 0.078 Uiso 1 1 d R . .
H14B H 0.5152 1.3683 -0.2409 0.078 Uiso 1 1 d R . .
H14C H 0.6248 1.4833 -0.2163 0.078 Uiso 1 1 d R . .
H17 H 0.7452 0.7031 -0.2279 0.059 Uiso 1 1 d R . .

loop_
_atom_site_aniso_label
_atom_site_aniso_U_11
_atom_site_aniso_U_22
_atom_site_aniso_U_33
_atom_site_aniso_U_23
_atom_site_aniso_U_13
_atom_site_aniso_U_12
S9 0.0322(4) 0.0305(4) 0.0322(4) 0.0023(3) -0.0007(3) 0.0009(3)
Cl5 0.0589(5) 0.0439(5) 0.0630(6) 0.0189(4) 0.0110(5) 0.0151(4)
O10 0.0343(11) 0.0442(12) 0.0396(13) 0.0055(11) 0.0020(10) -0.0059(9)
C7 0.0248(13) 0.0305(13) 0.0284(14) -0.0016(12) 0.0029(10) -0.0003(10)
N8 0.0376(13) 0.0318(12) 0.0292(13) 0.0022(10) 0.0043(11) -0.0004(10)
N2 0.0501(17) 0.0351(15) 0.0391(16) -0.0019(13) 0.0137(13) 0.0059(12)
C1 0.0306(14) 0.0302(14) 0.0273(13) -0.0020(11) 0.0031(11) -0.0003(11)
C6 0.0323(15) 0.0340(15) 0.0331(16) -0.0014(13) 0.0058(12) -0.0010(12)
C20 0.0395(17) 0.0301(15) 0.0465(19) 0.0074(14) 0.0120(14) 0.0068(12)
C15 0.0343(14) 0.0283(13) 0.0285(13) 0.0008(11) 0.0044(11) 0.0080(12)
C2 0.0351(16) 0.0309(15) 0.0326(15) -0.0051(12) 0.0050(11) -0.0013(12)
C16 0.0417(17) 0.0378(16) 0.0379(18) -0.0043(15) 0.0037(14) -0.0002(13)
C3 0.053(2) 0.0409(18) 0.0328(17) 0.0022(14) 0.0150(14) -0.0034(14)
C5 0.0374(16) 0.0291(14) 0.0421(18) 0.0079(14) 0.0036(12) -0.0001(12)
C18 0.074(2) 0.0436(19) 0.0322(18) 0.0010(15) 0.0116(17) 0.0224(19)
C4 0.054(2) 0.0377(17) 0.0372(18) 0.0071(14) 0.0129(15) -0.0050(15)
C19 0.053(2) 0.0430(19) 0.048(2) 0.0181(17) 0.0216(16) 0.0153(16)
C11 0.0358(18) 0.0403(17) 0.064(3) 0.0123(17) 0.0051(16) 0.0079(13)
C13 0.074(3) 0.042(2) 0.089(3) -0.006(2) 0.024(3) 0.017(2)
C12 0.0340(18) 0.072(3) 0.075(3) 0.026(2) 0.0023(17) 0.0036(17)
C14 0.046(2) 0.061(3) 0.088(3) 0.040(3) 0.000(2) 0.0090(18)
C17 0.059(2) 0.0448(19) 0.044(2) -0.0151(16) 0.0021(17) 0.0036(16)

loop_
_atom_type_symbol
_atom_type_description
_atom_type_scat_dispersion_real
_atom_type_scat_dispersion_imag
_atom_type_scat_source
C C 0.0033 0.0016 'International Tables Vol C Tables 4.2.6.8 and 6.1.1.4'
H H 0.0000 0.0000 'International Tables Vol C Tables 4.2.6.8 and 6.1.1.4'
Cl Cl 0.1484 0.1585 'International Tables Vol C Tables 4.2.6.8 and 6.1.1.4'
N N 0.0061 0.0033 'International Tables Vol C Tables 4.2.6.8 and 6.1.1.4'
O O 0.0106 0.0060 'International Tables Vol C Tables 4.2.6.8 and 6.1.1.4'
S S 0.1246 0.1234 'International Tables Vol C Tables 4.2.6.8 and 6.1.1.4'

loop_
_diffrn_radiation_wavelength
0.71073

loop_
_geom_angle_atom_site_label_1
_geom_angle_atom_site_label_2
_geom_angle_atom_site_label_3
_geom_angle
_geom_angle_site_symmetry_1
_geom_angle_site_symmetry_3
_geom_angle_publ_flag
O10 S9 N8 106.81(13) . . ?
O10 S9 C11 105.11(16) . . ?
N8 S9 C11 97.13(15) . . ?
N8 C7 C1 119.8(3) . . ?
N8 C7 C15 121.9(3) . . ?
C1 C7 C15 118.3(2) . . ?
C7 N8 S9 117.3(2) . . ?
C6 C1 C2 118.3(3) . . ?
C6 C1 C7 119.5(2) . . ?
C2 C1 C7 122.2(3) . . ?
C5 C6 C1 121.5(3) . . ?
C15 C20 C19 119.1(3) . . ?
C16 C15 C20 119.7(3) . . ?
C16 C15 C7 119.8(3) . . ?
C20 C15 C7 120.4(3) . . ?
N2 C2 C3 119.0(3) . . ?
N2 C2 C1 123.1(3) . . ?
C3 C2 C1 118.0(3) . . ?
C17 C16 C15 120.3(3) . . ?
C4 C3 C2 121.9(3) . . ?
C6 C5 C4 120.6(3) . . ?
C6 C5 Cl5 120.8(2) . . ?
C4 C5 Cl5 118.6(3) . . ?
C19 C18 C17 120.0(3) . . ?
C3 C4 C5 119.8(3) . . ?
C18 C19 C20 120.4(3) . . ?
C13 C11 C12 113.4(4) . . ?
C13 C11 C14 111.1(4) . . ?
C12 C11 C14 110.2(3) . . ?
C13 C11 S9 110.8(3) . . ?
C12 C11 S9 107.2(3) . . ?
C14 C11 S9 103.7(3) . . ?
C16 C17 C18 120.5(4) . . ?
C2 N2 H2A 121.5 . . ?
C2 N2 H2B 123.0 . . ?
H2A N2 H2B 114.9 . . ?
C5 C6 H6 119.1 . . ?
C1 C6 H6 119.5 . . ?
C15 C20 H20 117.2 . . ?
C19 C20 H20 123.4 . . ?
C17 C16 H16 120.0 . . ?
C15 C16 H16 119.7 . . ?
C4 C3 H3 115.7 . . ?
C2 C3 H3 122.4 . . ?
C19 C18 H18 119.4 . . ?
C17 C18 H18 120.6 . . ?
C3 C4 H4 119.9 . . ?
C5 C4 H4 120.4 . . ?
C18 C19 H19 119.4 . . ?
C20 C19 H19 120.1 . . ?
C11 C13 H13A 109.3 . . ?
C11 C13 H13B 109.0 . . ?
H13A C13 H13B 109.5 . . ?
C11 C13 H13C 110.1 . . ?
H13A C13 H13C 109.5 . . ?
H13B C13 H13C 109.5 . . ?
C11 C12 H12A 109.1 . . ?
C11 C12 H12B 109.9 . . ?
H12A C12 H12B 109.5 . . ?
C11 C12 H12C 109.4 . . ?
H12A C12 H12C 109.5 . . ?
H12B C12 H12C 109.5 . . ?
C11 C14 H14A 110.5 . . ?
C11 C14 H14B 108.2 . . ?
H14A C14 H14B 109.5 . . ?
C11 C14 H14C 109.7 . . ?
H14A C14 H14C 109.5 . . ?
H14B C14 H14C 109.5 . . ?
C16 C17 H17 120.8 . . ?
C18 C17 H17 118.7 . . ?

loop_
_geom_bond_atom_site_label_1
_geom_bond_atom_site_label_2
_geom_bond_distance
_geom_bond_site_symmetry_2
_geom_bond_publ_flag
S9 O10 1.485(2) . ?
S9 N8 1.711(3) . ?
S9 C11 1.834(3) . ?
Cl5 C5 1.745(3) . ?
C7 N8 1.309(4) . ?
C7 C1 1.460(4) . ?
C7 C15 1.500(4) . ?
N2 C2 1.346(4) . ?
C1 C6 1.413(4) . ?
C1 C2 1.437(4) . ?
C6 C5 1.360(5) . ?
C20 C15 1.398(4) . ?
C20 C19 1.404(5) . ?
C15 C16 1.394(5) . ?
C2 C3 1.404(5) . ?
C16 C17 1.380(5) . ?
C3 C4 1.375(5) . ?
C5 C4 1.389(5) . ?
C18 C19 1.382(6) . ?
C18 C17 1.383(6) . ?
C11 C13 1.504(6) . ?
C11 C12 1.531(5) . ?
C11 C14 1.533(6) . ?
N2 H2A 0.9608 . ?
N2 H2B 0.9473 . ?
C6 H6 0.9601 . ?
C20 H20 0.9698 . ?
C16 H16 0.9600 . ?
C3 H3 0.9694 . ?
C18 H18 0.9600 . ?
C4 H4 0.9600 . ?
C19 H19 0.9601 . ?
C13 H13A 0.9601 . ?
C13 H13B 0.9600 . ?
C13 H13C 0.9599 . ?
C12 H12A 0.9600 . ?
C12 H12B 0.9599 . ?
C12 H12C 0.9601 . ?
C14 H14A 0.9600 . ?
C14 H14B 0.9600 . ?
C14 H14C 0.9601 . ?
C17 H17 0.9599 . ?
